data_4109274
loop_
_publ_author_name
'Guzm\'an Gil-Ram\'irez'
'Jordi Benet-Buchholz'
'Eduardo C. Escudero-Ad\'an'
'Pablo Ballester'

_publ_contact_author
;
    Dr. Benet-Buchholz, Jordi
    The Institute of Chemical Research of Catalonia (ICIQ)    
    X-ray Diffraction Unit
    Avgda. Pa\=isos Catalans 16
    E-43007 Tarragona, Spain
;
_publ_contact_author_email jbenet@iciq.es
_publ_contact_author_fax '+34 977 920 224'
_publ_contact_author_phone '+34 977 920 204'
_publ_section_title
;
 Solid-State Self-Assembly of a Calix[4]pyrrole-Resorcinarene Hybrid into
 a Hexameric Cage
;
_journal_name_full 'Journal of the American Chemical Society'
_journal_page_first 3820
_journal_page_last 3821
_journal_paper_doi 10.1021/ja070037k
_journal_volume 129
_journal_year 2007
_chemical_formula_sum 'C56 H62 Cl N7 O8'
_chemical_formula_weight 996.58
_chemical_name_systematic
;

 ?

;
_space_group_IT_number 130
_symmetry_cell_setting tetragonal
_symmetry_space_group_name_Hall '-P 4a 2ac'
_symmetry_space_group_name_H-M 'P 4/n c c :2'
_atom_sites_solution_hydrogens geom
_atom_sites_solution_primary direct
_atom_sites_solution_secondary difmap
_audit_creation_method SHELXL-97
_cell_angle_alpha 90.00
_cell_angle_beta 90.00
_cell_angle_gamma 90.00
_cell_formula_units_Z 4
_cell_length_a 16.0984(19)
_cell_length_b 16.0984(19)
_cell_length_c 20.223(5)
_cell_measurement_reflns_used 6255
_cell_measurement_temperature 100(2)
_cell_measurement_theta_max 22.54
_cell_measurement_theta_min 3.23
_cell_volume 5241.0(16)
_computing_cell_refinement 'Bruker-Nonius Apex v1.0-22 2002'
_computing_data_collection 'Bruker-Nonius Apex v1.0-22 2002'
_computing_data_reduction 'SAINT+ Version 7.06A Bruker-Nonius, 2004'
_computing_molecular_graphics 'Shelxtl Version 6.12 (Sheldrick, 2001)'
_computing_publication_material 'Shelxtl Version 6.12 (Sheldrick, 2001)'
_computing_structure_refinement 'Shelxtl Version 6.12 (Sheldrick, 2001)'
_computing_structure_solution 'Shelxtl Version 6.12 (Sheldrick, 2001)'
_diffrn_ambient_temperature 100(2)
_diffrn_detector_area_resol_mean 512
_diffrn_detector_type '4K CCD area detector APEX II'
_diffrn_measured_fraction_theta_full 0.978
_diffrn_measured_fraction_theta_max 0.978
_diffrn_measurement_device_type 'Kappa 4-axis goniometer bruker-nonius'
_diffrn_measurement_method
;
 Fullsphere data collection, phi and omega scans
;
_diffrn_measurement_specimen_support 'magnetic support whith 10 micron nylon fiber cryoloop'
_diffrn_radiation_monochromator 'Multilayer Montel 200 mirrors'
_diffrn_radiation_type MoK\a
_diffrn_radiation_wavelength 0.71073
_diffrn_reflns_av_R_equivalents 0.0929
_diffrn_reflns_av_sigmaI/netI 0.0461
_diffrn_reflns_limit_h_max 17
_diffrn_reflns_limit_h_min -17
_diffrn_reflns_limit_k_max 17
_diffrn_reflns_limit_k_min -17
_diffrn_reflns_limit_l_max 19
_diffrn_reflns_limit_l_min -20
_diffrn_reflns_number 30087
_diffrn_reflns_theta_full 22.56
_diffrn_reflns_theta_max 22.56
_diffrn_reflns_theta_min 2.53
_diffrn_source 'rotating anode X-ray tube'
_diffrn_source_current 90
_diffrn_source_power 50
_diffrn_source_size '3 mm x 0.3 mm fine focus'
_diffrn_source_type 'Bruker-Nonius FR 591'
_exptl_absorpt_coefficient_mu 0.134
_exptl_absorpt_correction_T_max 1.000000
_exptl_absorpt_correction_T_min 0.842474
_exptl_absorpt_correction_type empirical
_exptl_absorpt_process_details
; 
 SADABS Version 2.1 2003 Bruker-Nonius
 Blessing, Acta Cryst. (1995) A51 33-38
;
_exptl_crystal_colour colorless
_exptl_crystal_density_diffrn 1.263
_exptl_crystal_description Block
_exptl_crystal_F_000 2112
_exptl_crystal_size_max 0.10
_exptl_crystal_size_mid 0.05
_exptl_crystal_size_min 0.03
_refine_diff_density_max 0.770
_refine_diff_density_min -0.629
_refine_diff_density_rms 0.167
_refine_ls_extinction_coef 0.028(3)
_refine_ls_extinction_expression Fc^*^=kFc[1+0.001xFc^2^\l^3^/sin(2\q)]^-1/4^
_refine_ls_extinction_method SHELXL
_refine_ls_goodness_of_fit_ref 1.198
_refine_ls_hydrogen_treatment noref
_refine_ls_matrix_type full
_refine_ls_number_parameters 186
_refine_ls_number_reflns 1698
_refine_ls_number_restraints 7
_refine_ls_restrained_S_all 1.196
_refine_ls_R_factor_all 0.1486
_refine_ls_R_factor_gt 0.1344
_refine_ls_shift/su_max 0.018
_refine_ls_shift/su_mean 0.000
_refine_ls_structure_factor_coef Fsqd
_refine_ls_weighting_details 'calc w=1/[\s^2^(Fo^2^)+(0.1483P)^2^+30.9290P] where P=(Fo^2^+2Fc^2^)/3'
_refine_ls_weighting_scheme calc
_refine_ls_wR_factor_gt 0.3453
_refine_ls_wR_factor_ref 0.3678
_reflns_number_gt 1556
_reflns_number_total 1698
_reflns_threshold_expression >2sigma(I)
_cod_data_source_file ja070037ksi20070103_112425_2.cif
_cod_data_source_block ggp4ncc
_cod_original_cell_volume 5240.9(17)
_cod_original_sg_symbol_H-M 'P 4/n c c'
_cod_database_code 4109274

loop_
_symmetry_equiv_pos_as_xyz
'x, y, z'
'-x+1/2, -y+1/2, z'
'-y+1/2, x, z'
'y, -x+1/2, z'
'-x, y+1/2, -z+1/2'
'x+1/2, -y, -z+1/2'
'y+1/2, x+1/2, -z+1/2'
'-y, -x, -z+1/2'
'-x, -y, -z'
'x-1/2, y-1/2, -z'
'y-1/2, -x, -z'
'-y, x-1/2, -z'
'x, -y-1/2, z-1/2'
'-x-1/2, y, z-1/2'
'-y-1/2, -x-1/2, z-1/2'
'y, x, z-1/2'

loop_
_atom_site_label
_atom_site_type_symbol
_atom_site_fract_x
_atom_site_fract_y
_atom_site_fract_z
_atom_site_U_iso_or_equiv
_atom_site_adp_type
_atom_site_occupancy
_atom_site_symmetry_multiplicity
_atom_site_calc_flag
_atom_site_refinement_flags
_atom_site_disorder_assembly
_atom_site_disorder_group
C1 C 0.1785(3) 0.0410(3) 1.0091(3) 0.0462(15) Uani 1 1 d . . .
N1 N 0.1179(2) 0.1859(3) 1.0035(2) 0.0428(11) Uani 1 1 d . . .
H1A H 0.1506 0.2020 0.9711 0.051 Uiso 1 1 calc R . .
O1 O 0.0164(4) 0.0495(3) 0.8044(2) 0.0991(18) Uani 1 1 d . . .
H1 H 0.0192 0.0369 0.7641 0.149 Uiso 0.50 1 d PR A 1
H1' H -0.0081 0.0860 0.8245 0.149 Uiso 0.50 1 d PR A 2
C2 C 0.1203(3) 0.1092(3) 1.0325(3) 0.0438(14) Uani 1 1 d . . .
O2 O 0.2966(4) -0.0518(5) 0.7983(4) 0.228(3) Uani 1 1 d . . .
H2 H 0.2820 -0.0605 0.7590 0.342 Uiso 0.50 1 d PR B 1
H2' H 0.3354 -0.0599 0.8219 0.342 Uiso 0.50 1 d PR B 2
C3 C 0.0626(3) 0.1082(4) 1.0818(3) 0.0514(16) Uani 1 1 d . . .
H3A H 0.0512 0.0636 1.1111 0.062 Uiso 1 1 calc R . .
C4 C 0.0223(4) 0.1874(4) 1.0808(3) 0.0615(18) Uani 1 1 d . . .
H4A H -0.0214 0.2046 1.1093 0.074 Uiso 1 1 calc R . .
C5 C 0.0577(3) 0.2343(3) 1.0318(3) 0.0449(15) Uani 1 1 d . . .
C6 C 0.1492(4) -0.0438(4) 1.0407(4) 0.070(2) Uani 1 1 d . . .
H6A H 0.1527 -0.0401 1.0890 0.104 Uiso 1 1 calc R . .
H6B H 0.1852 -0.0889 1.0251 0.104 Uiso 1 1 calc R . .
H6C H 0.0917 -0.0551 1.0277 0.104 Uiso 1 1 calc R . .
C7 C 0.1727(4) 0.0301(3) 0.9330(3) 0.0483(15) Uani 1 1 d . . .
C8 C 0.2395(5) -0.0022(5) 0.8964(3) 0.078(2) Uani 1 1 d . . .
H8A H 0.2913 -0.0112 0.9177 0.094 Uiso 1 1 calc R . .
C9 C 0.2318(5) -0.0203(6) 0.8337(4) 0.107(3) Uani 1 1 d . . .
C10 C 0.1575(6) -0.0018(5) 0.7989(3) 0.098(3) Uani 1 1 d . . .
H10A H 0.1531 -0.0115 0.7526 0.118 Uiso 1 1 calc R . .
C11 C 0.0901(4) 0.0315(3) 0.8354(3) 0.0558(17) Uani 1 1 d . . .
C12 C 0.0993(4) 0.0460(3) 0.8998(3) 0.0491(15) Uani 1 1 d . . .
H12A H 0.0537 0.0682 0.9239 0.059 Uiso 1 1 calc R . .
N1T N 0.3458(9) -0.2296(9) 0.8118(6) 0.096(5) Uani 0.50 1 d P C -1
C1T C 0.2910(9) -0.2344(15) 0.8428(8) 0.130(7) Uani 0.50 1 d P C -1
C2T C 0.235(2) -0.2220(14) 0.8834(13) 0.249(13) Uani 0.50 1 d P C -1
H2TA H 0.1880 -0.2588 0.8738 0.373 Uiso 0.50 1 calc PR C -1
H2TB H 0.2166 -0.1640 0.8805 0.373 Uiso 0.50 1 calc PR C -1
H2TC H 0.2556 -0.2332 0.9281 0.373 Uiso 0.50 1 calc PR C -1
Cl1 Cl 0.2500 0.2500 0.89245(13) 0.0507(7) Uani 1 4 d S . .
N1SA N 0.2500 0.2500 0.7002(3) 0.064(3) Uani 1 4 d SD . .
C1SA C 0.2500 0.2500 0.6270(5) 0.064(4) Uani 1 4 d SD D 1
H1SD H 0.2528 0.3073 0.6109 0.096 Uiso 0.25 1 d PR D 1
H1SE H 0.1990 0.2237 0.6109 0.096 Uiso 0.25 1 d PR D 1
H1SF H 0.2983 0.2190 0.6109 0.096 Uiso 0.25 1 d PR D 1
C2SA C 0.3388(3) 0.260(2) 0.7228(9) 0.080 Uiso 0.19 1 d PD E 2
H2SA H 0.3575 0.2091 0.7444 0.120 Uiso 0.19 1 calc PR E 2
H2SB H 0.3423 0.3066 0.7542 0.120 Uiso 0.19 1 calc PR E 2
H2SC H 0.3743 0.2719 0.6845 0.120 Uiso 0.19 1 calc PR E 2
C2S' C 0.3305(4) 0.2125(9) 0.7239(10) 0.080 Uiso 0.19 1 d PD D 3
H2SD H 0.3330 0.2154 0.7723 0.120 Uiso 0.19 1 calc PR D 3
H2SE H 0.3773 0.2433 0.7051 0.120 Uiso 0.19 1 calc PR D 3
H2SF H 0.3335 0.1543 0.7099 0.120 Uiso 0.19 1 calc PR D 3
C2S" C 0.3019(6) 0.1799(5) 0.7274(10) 0.080 Uiso 0.19 1 d PD D 4
H2SG H 0.2993 0.1805 0.7758 0.120 Uiso 0.19 1 calc PR D 4
H2SH H 0.3597 0.1868 0.7131 0.120 Uiso 0.19 1 calc PR D 4
H2SI H 0.2805 0.1268 0.7109 0.120 Uiso 0.19 1 calc PR D 4
C2SX C 0.3367(3) 0.2761(12) 0.7197(11) 0.080 Uiso 0.19 1 d PD F 5
H2SJ H 0.3403 0.2803 0.7679 0.120 Uiso 0.19 1 calc PR F 5
H2SK H 0.3494 0.3302 0.6999 0.120 Uiso 0.19 1 calc PR F 5
H2SL H 0.3767 0.2347 0.7039 0.120 Uiso 0.19 1 calc PR F 5

loop_
_atom_site_aniso_label
_atom_site_aniso_U_11
_atom_site_aniso_U_22
_atom_site_aniso_U_33
_atom_site_aniso_U_23
_atom_site_aniso_U_13
_atom_site_aniso_U_12
C1 0.051(3) 0.042(3) 0.045(3) 0.007(2) -0.006(3) -0.005(2)
N1 0.041(2) 0.051(2) 0.036(2) 0.008(2) -0.0009(19) -0.0038(19)
O1 0.145(4) 0.081(3) 0.071(3) -0.021(3) -0.055(3) -0.003(3)
C2 0.049(3) 0.043(3) 0.039(3) 0.001(2) -0.010(2) -0.007(2)
O2 0.110(4) 0.308(7) 0.267(6) -0.237(5) 0.092(4) -0.077(5)
C3 0.058(3) 0.059(3) 0.037(3) 0.014(3) 0.007(3) -0.011(3)
C4 0.060(3) 0.069(4) 0.055(4) -0.001(3) 0.017(3) -0.001(3)
C5 0.039(3) 0.060(3) 0.036(3) 0.006(3) 0.001(2) -0.004(2)
C6 0.070(4) 0.049(3) 0.090(5) 0.017(3) -0.012(4) -0.015(3)
C7 0.061(3) 0.045(3) 0.039(3) -0.012(2) 0.002(3) -0.019(3)
C8 0.065(4) 0.097(5) 0.073(4) -0.044(4) 0.005(4) -0.008(4)
C9 0.078(5) 0.138(6) 0.105(5) -0.084(5) 0.026(4) -0.039(4)
C10 0.160(7) 0.099(5) 0.036(4) -0.029(3) 0.028(4) -0.070(5)
C11 0.083(4) 0.050(3) 0.035(3) 0.000(3) -0.004(3) -0.022(3)
C12 0.058(3) 0.050(3) 0.039(3) -0.004(2) -0.002(3) -0.009(3)
N1T 0.094(9) 0.116(10) 0.077(9) -0.010(8) 0.000(7) -0.020(8)
C1T 0.066(7) 0.243(19) 0.081(10) -0.055(12) 0.052(8) -0.087(10)
C2T 0.35(3) 0.15(2) 0.25(3) -0.108(16) 0.16(3) -0.17(2)
Cl1 0.0613(10) 0.0613(10) 0.0293(14) 0.000 0.000 0.000
N1SA 0.081(4) 0.081(4) 0.028(5) 0.000 0.000 0.000
C1SA 0.085(5) 0.085(5) 0.021(6) 0.000 0.000 0.000

loop_
_atom_type_symbol
_atom_type_description
_atom_type_scat_dispersion_real
_atom_type_scat_dispersion_imag
_atom_type_scat_source
C C 0.0033 0.0016 'International Tables Vol C Tables 4.2.6.8 and 6.1.1.4'
H H 0.0000 0.0000 'International Tables Vol C Tables 4.2.6.8 and 6.1.1.4'
N N 0.0061 0.0033 'International Tables Vol C Tables 4.2.6.8 and 6.1.1.4'
O O 0.0106 0.0060 'International Tables Vol C Tables 4.2.6.8 and 6.1.1.4'
Cl Cl 0.1484 0.1585 'International Tables Vol C Tables 4.2.6.8 and 6.1.1.4'

loop_
_geom_angle_atom_site_label_1
_geom_angle_atom_site_label_2
_geom_angle_atom_site_label_3
_geom_angle
_geom_angle_site_symmetry_1
_geom_angle_site_symmetry_3
C5 C1 C2 110.6(4) 3 .
C5 C1 C7 112.3(5) 3 .
C2 C1 C7 110.6(4) . .
C5 C1 C6 108.1(5) 3 .
C2 C1 C6 108.3(5) . .
C7 C1 C6 106.6(5) . .
C2 N1 C5 110.8(4) . .
C3 C2 N1 107.7(5) . .
C3 C2 C1 129.8(5) . .
N1 C2 C1 122.5(5) . .
C2 C3 C4 106.8(5) . .
C5 C4 C3 108.2(5) . .
N1 C5 C4 106.5(5) . .
N1 C5 C1 122.0(5) . 4
C4 C5 C1 131.5(5) . 4
C12 C7 C8 117.9(5) . .
C12 C7 C1 120.8(5) . .
C8 C7 C1 121.2(5) . .
C9 C8 C7 121.4(7) . .
C8 C9 O2 121.3(8) . .
C8 C9 C10 121.0(7) . .
O2 C9 C10 117.5(7) . .
C11 C10 C9 117.7(6) . .
C12 C11 O1 120.4(6) . .
C12 C11 C10 119.5(6) . .
O1 C11 C10 120.2(6) . .
C11 C12 C7 122.4(6) . .
N1T C1T C2T 165(3) . .
C1SA N1SA C2S" 111.4(8) . 4
C1SA N1SA C2S" 111.4(8) . 2
C2S" N1SA C2S" 82.3(5) 4 2
C1SA N1SA C2S" 111.4(8) . .
C2S" N1SA C2S" 82.3(5) 4 .
C2S" N1SA C2S" 137.2(16) 2 .
C1SA N1SA C2S' 108.6(8) . 2
C2S" N1SA C2S' 57.5(7) 4 2
C2S" N1SA C2S' 26.9(6) 2 2
C2S" N1SA C2S' 131.3(11) . 2
C1SA N1SA C2S' 108.6(8) . 4
C2S" N1SA C2S' 26.9(6) 4 4
C2S" N1SA C2S' 107.7(7) 2 4
C2S" N1SA C2S' 57.5(7) . 4
C2S' N1SA C2S' 84.2(5) 2 4
C1SA N1SA C2S" 111.4(8) . 3
C2S" N1SA C2S" 137.2(16) 4 3
C2S" N1SA C2S" 82.3(5) 2 3
C2S" N1SA C2S" 82.3(5) . 3
C2S' N1SA C2S" 107.7(7) 2 3
C2S' N1SA C2S" 131.3(10) 4 3
C1SA N1SA C2S' 108.6(8) . .
C2S" N1SA C2S' 107.7(7) 4 .
C2S" N1SA C2S' 131.2(11) 2 .
C2S" N1SA C2S' 26.9(6) . .
C2S' N1SA C2S' 142.8(16) 2 .
C2S' N1SA C2S' 84.2(5) 4 .
C2S" N1SA C2S' 57.5(7) 3 .
C1SA N1SA C2S' 108.6(8) . 3
C2S" N1SA C2S' 131.3(10) 4 3
C2S" N1SA C2S' 57.5(7) 2 3
C2S" N1SA C2S' 107.7(7) . 3
C2S' N1SA C2S' 84.2(5) 2 3
C2S' N1SA C2S' 142.8(16) 4 3
C2S" N1SA C2S' 26.9(6) 3 3
C2S' N1SA C2S' 84.2(5) . 3
C1SA N1SA C2SA 107.6(7) . 2
C2S" N1SA C2SA 28.4(13) 4 2
C2S" N1SA C2SA 56.4(14) 2 2
C2S" N1SA C2SA 109.4(12) . 2
C2S' N1SA C2SA 30.0(14) 2 2
C2S' N1SA C2SA 55.2(13) 4 2
C2S" N1SA C2SA 131.2(13) 3 2
C2S' N1SA C2SA 132.3(10) . 2
C2S' N1SA C2SA 112.2(15) 3 2
C1SA N1SA C2SA 107.6(7) . 4
C2S" N1SA C2SA 56.4(14) 4 4
C2S" N1SA C2SA 131.2(13) 2 4
C2S" N1SA C2SA 28.4(13) . 4
C2S' N1SA C2SA 112.2(15) 2 4
C2S' N1SA C2SA 30.0(14) 4 4
C2S" N1SA C2SA 109.4(12) 3 4
C2S' N1SA C2SA 55.2(13) . 4
C2S' N1SA C2SA 132.3(10) 3 4
C2SA N1SA C2SA 84.7(4) 2 4
C1SA N1SA C2SX 105.1(9) . 2
C2S" N1SA C2SX 19.8(8) 4 2
C2S" N1SA C2SX 66.5(9) 2 2
C2S" N1SA C2SX 102.0(8) . 2
C2S' N1SA C2SX 40.0(10) 2 2
C2S' N1SA C2SX 46.2(8) 4 2
C2S" N1SA C2SX 138.6(12) 3 2
C2S' N1SA C2SX 126.8(8) . 2
C2S' N1SA C2SX 121.7(12) 3 2
C2SA N1SA C2SX 10.0(17) 2 2
C2SA N1SA C2SX 76.1(16) 4 2
N1SA C2SA C2SA 47.6(2) . 4
N1SA C2SA C2SA 47.6(2) . 3
C2SA C2SA C2SA 90.002(8) 4 3
N1SA C2S' C2S' 47.9(2) . 4
N1SA C2S' C2S' 47.9(2) . 3
C2S' C2S' C2S' 90.002(1) 4 3
N1SA C2S" C2S" 48.8(3) . 4
N1SA C2S" C2S" 48.8(3) . 3
C2S" C2S" C2S" 90.001(4) 4 3

loop_
_geom_bond_atom_site_label_1
_geom_bond_atom_site_label_2
_geom_bond_distance
_geom_bond_site_symmetry_2
C1 C5 1.501(8) 3
C1 C2 1.519(8) .
C1 C7 1.553(8) .
C1 C6 1.579(8) .
N1 C2 1.368(7) .
N1 C5 1.369(7) .
O1 C11 1.373(8) .
C2 C3 1.363(8) .
O2 C9 1.364(10) .
C3 C4 1.430(9) .
C4 C5 1.369(8) .
C5 C1 1.501(8) 4
C7 C12 1.383(8) .
C7 C8 1.404(9) .
C8 C9 1.307(10) .
C9 C10 1.419(12) .
C10 C11 1.418(10) .
C11 C12 1.331(8) .
N1T C1T 1.084(18) .
C1T C2T 1.24(3) .
N1SA C1SA 1.479(12) .
N1SA C2S" 1.509(5) 4
N1SA C2S" 1.509(5) 2
N1SA C2S" 1.509(5) .
N1SA C2S' 1.509(5) 2
N1SA C2S' 1.509(5) 4
N1SA C2S" 1.509(5) 3
N1SA C2S' 1.509(5) .
N1SA C2S' 1.509(5) 3
N1SA C2SA 1.510(5) 2
N1SA C2SA 1.510(5) 4
N1SA C2SX 1.510(5) 2
C2SA C2SA 2.035(8) 4
C2SA C2SA 2.035(8) 3
C2S' C2S' 2.022(10) 4
C2S' C2S' 2.023(10) 3
C2S" C2S" 1.986(11) 4
C2S" C2S" 1.987(11) 3

loop_
_geom_torsion_atom_site_label_1
_geom_torsion_atom_site_label_2
_geom_torsion_atom_site_label_3
_geom_torsion_atom_site_label_4
_geom_torsion
_geom_torsion_site_symmetry_1
_geom_torsion_site_symmetry_4
C5 N1 C2 C3 -1.8(6) . .
C5 N1 C2 C1 177.2(5) . .
C5 C1 C2 C3 -105.3(6) 3 .
C7 C1 C2 C3 129.5(6) . .
C6 C1 C2 C3 13.0(8) . .
C5 C1 C2 N1 75.8(6) 3 .
C7 C1 C2 N1 -49.3(6) . .
C6 C1 C2 N1 -165.9(5) . .
N1 C2 C3 C4 1.6(6) . .
C1 C2 C3 C4 -177.3(5) . .
C2 C3 C4 C5 -0.9(7) . .
C2 N1 C5 C4 1.2(6) . .
C2 N1 C5 C1 -179.5(5) . 4
C3 C4 C5 N1 -0.2(7) . .
C3 C4 C5 C1 -179.4(6) . 4
C5 C1 C7 C12 -154.9(5) 3 .
C2 C1 C7 C12 -30.7(7) . .
C6 C1 C7 C12 86.9(6) . .
C5 C1 C7 C8 30.1(7) 3 .
C2 C1 C7 C8 154.3(5) . .
C6 C1 C7 C8 -88.1(6) . .
C12 C7 C8 C9 -2.9(10) . .
C1 C7 C8 C9 172.2(7) . .
C7 C8 C9 O2 -179.9(8) . .
C7 C8 C9 C10 4.9(12) . .
C8 C9 C10 C11 -4.2(12) . .
O2 C9 C10 C11 -179.5(7) . .
C9 C10 C11 C12 1.6(10) . .
C9 C10 C11 O1 -179.2(6) . .
O1 C11 C12 C7 -179.0(5) . .
C10 C11 C12 C7 0.2(9) . .
C8 C7 C12 C11 0.3(9) . .
C1 C7 C12 C11 -174.9(5) . .
C1SA N1SA C2SA C2SA -106.9(6) . 4
C2S" N1SA C2SA C2SA 35.1(16) 4 4
C2S" N1SA C2SA C2SA 132.0(14) 2 4
C2S" N1SA C2SA C2SA -2.5(15) . 4
C2S' N1SA C2SA C2SA 115(2) 2 4
C2S' N1SA C2SA C2SA 12.5(11) 4 4
C2S" N1SA C2SA C2SA 150.6(18) 3 4
C2S' N1SA C2SA C2SA -10(2) . 4
C2S' N1SA C2SA C2SA 152.4(10) 3 4
C2SA N1SA C2SA C2SA 73.1(6) 2 4
C2SX N1SA C2SA C2SA 56(3) 2 4
C1SA N1SA C2SA C2SA 106.9(6) . 3
C2S" N1SA C2SA C2SA -111.2(16) 4 3
C2S" N1SA C2SA C2SA -14.3(10) 2 3
C2S" N1SA C2SA C2SA -148.7(10) . 3
C2S' N1SA C2SA C2SA -31.0(16) 2 3
C2S' N1SA C2SA C2SA -133.8(11) 4 3
C2S" N1SA C2SA C2SA 4(2) 3 3
C2S' N1SA C2SA C2SA -156.4(17) . 3
C2S' N1SA C2SA C2SA 6.1(14) 3 3
C2SA N1SA C2SA C2SA -73.1(6) 2 3
C2SA N1SA C2SA C2SA -146.3(12) 4 3
C2SX N1SA C2SA C2SA -91(3) 2 3
C1SA N1SA C2S' C2S' -107.7(7) . 4
C2S" N1SA C2S' C2S' 13.1(8) 4 4
C2S" N1SA C2S' C2S' 108.5(12) 2 4
C2S" N1SA C2S' C2S' -7(3) . 4
C2S' N1SA C2S' C2S' 72.3(7) 2 4
C2S" N1SA C2S' C2S' 148.3(9) 3 4
C2S' N1SA C2S' C2S' 144.7(13) 3 4
C2SA N1SA C2S' C2S' 29.8(17) 2 4
C2SA N1SA C2S' C2S' -8.7(15) 4 4
C2SX N1SA C2S' C2S' 18.9(13) 2 4
C1SA N1SA C2S' C2S' 107.7(7) . 3
C2S" N1SA C2S' C2S' -131.5(13) 4 3
C2S" N1SA C2S' C2S' -36.1(10) 2 3
C2S" N1SA C2S' C2S' -151.5(19) . 3
C2S' N1SA C2S' C2S' -72.3(7) 2 3
C2S' N1SA C2S' C2S' -144.7(13) 4 3
C2S" N1SA C2S' C2S' 3.7(15) 3 3
C2SA N1SA C2S' C2S' -115(2) 2 3
C2SA N1SA C2S' C2S' -153.4(10) 4 3
C2SX N1SA C2S' C2S' -125.7(18) 2 3
C1SA N1SA C2S" C2S" -110.0(6) . 4
C2S" N1SA C2S" C2S" 70.0(6) 2 4
C2S' N1SA C2S" C2S" 33.0(8) 2 4
C2S' N1SA C2S" C2S" -11.1(14) 4 4
C2S" N1SA C2S" C2S" 139.9(13) 3 4
C2S' N1SA C2S" C2S" 161(2) . 4
C2S' N1SA C2S" C2S" 131.0(12) 3 4
C2SA N1SA C2S" C2S" 8.8(12) 2 4
C2SA N1SA C2S" C2S" -22(3) 4 4
C2SX N1SA C2S" C2S" 1.7(11) 2 4
C1SA N1SA C2S" C2S" 110.0(6) . 3
C2S" N1SA C2S" C2S" -139.9(13) 4 3
C2S" N1SA C2S" C2S" -70.0(6) 2 3
C2S' N1SA C2S" C2S" -106.9(13) 2 3
C2S' N1SA C2S" C2S" -151.0(9) 4 3
C2S' N1SA C2S" C2S" 21(3) . 3
C2S' N1SA C2S" C2S" -8.9(10) 3 3
C2SA N1SA C2S" C2S" -131.1(14) 2 3
C2SA N1SA C2S" C2S" -162.3(19) 4 3
C2SX N1SA C2S" C2S" -138.2(13) 2 3
